data_5000203
loop_
_publ_author_name
'Strieter, F. J.'
'Templeton, D. H.'

_publ_section_title
;
 Crystal structure of butyric acid
;
_journal_issue 12
_journal_name_full 'Acta Crystallographica'
_journal_page_first 1240
_journal_page_last 1244
_journal_paper_doi 10.1107/S0365110X6200328X
_journal_volume 15
_journal_year 1962
_chemical_formula_sum 'C4 H8 O2'
_space_group_IT_number 12
_symmetry_cell_setting monoclinic
_symmetry_space_group_name_Hall '-C 2y'
_symmetry_space_group_name_H-M 'C 1 2/m 1'
_cell_angle_alpha 90
_cell_angle_beta 111.45
_cell_angle_gamma 90
_cell_formula_units_Z 4
_cell_length_a 8.01
_cell_length_b 6.82
_cell_length_c 10.14
_cod_original_sg_symbol_H-M 'C 2/m'
_cod_database_code 5000203

loop_
_symmetry_equiv_pos_site_id
_symmetry_equiv_pos_as_xyz
1 x,y,z
2 1/2+x,1/2+y,z
3 -x,y,-z
4 1/2-x,1/2+y,-z
5 -x,-y,-z
6 -1/2-x,-1/2-y,-z
7 x,-y,z
8 -1/2+x,-1/2-y,z

loop_
_atom_site_label
_atom_site_type_symbol
_atom_site_fract_x
_atom_site_fract_y
_atom_site_fract_z
C3 C 0.15820 0.00000 -0.10140
C4 C 0.29320 0.00000 -0.17520
C5 C 0.20720 0.00000 -0.33530
C6 C 0.34710 0.00000 -0.40320
O1 O 0.23590 0.00000 0.03790
O2 O -0.00130 0.00000 -0.16180

loop_
_atom_type_symbol
_atom_type_radius_bond
C 0.68
O 0.68
